data_4073584
loop_
_publ_author_name
'Hill, Anthony F.'
'Smith, Matthew K.'

_publ_section_title
;
 Cyclooctatetraene Poly(azolyl)borate Complexes of Zirconium:&#x00A0;
 [Zr(\k2-L)Cl(\h-C8H8)] (L = H2B(pz)2, HB(pzMe2)3, H2B(mt)2; pz =
 Pyrazolyl, mt = Methimazolyl)
;
_journal_issue 16
_journal_name_full Organometallics
_journal_page_first 3900
_journal_paper_doi 10.1021/om700484h
_journal_volume 26
_journal_year 2007
_chemical_formula_sum 'C18.5 H19 Cl3 O3 Zr2.5'
_chemical_formula_weight 623.74
_chemical_name_systematic
; 
 ? 
;
_space_group_IT_number 36
_symmetry_cell_setting orthorhombic
_symmetry_space_group_name_Hall 'C 2c -2'
_symmetry_space_group_name_H-M 'C m c 21'
_atom_sites_solution_hydrogens geom
_atom_sites_solution_primary direct
_atom_sites_solution_secondary difmap
_audit_creation_method SHELXL-97
_cell_angle_alpha 90.00
_cell_angle_beta 90.00
_cell_angle_gamma 90.00
_cell_formula_units_Z 8
_cell_length_a 17.415(4)
_cell_length_b 19.118(4)
_cell_length_c 13.417(3)
_cell_measurement_reflns_used 27533
_cell_measurement_temperature 173(2)
_cell_measurement_theta_max 27.53
_cell_measurement_theta_min 3.04
_cell_volume 4467.1(17)
_computing_cell_refinement 'Denzo/Scalepack (Otwinowski & Minor, 1997)'
_computing_data_collection 'COLLECT (Nonius BV, 1997)'
_computing_data_reduction 'Denzo/Scalepack (Otwinowski & Minor, 1997)'
_computing_structure_refinement 'SHELXL-97 (Sheldrick, 1997)'
_computing_structure_solution 'SHELXS-97 (Sheldrick, 1990)'
_diffrn_ambient_temperature 173(2)
_diffrn_measured_fraction_theta_full 0.997
_diffrn_measured_fraction_theta_max 0.997
_diffrn_measurement_device_type 'Nonius KappaCCD'
_diffrn_measurement_method ' \f and \w scans with CCD '
_diffrn_radiation_monochromator graphite
_diffrn_radiation_source 'fine-focus sealed tube'
_diffrn_radiation_type MoK\a
_diffrn_radiation_wavelength 0.71073
_diffrn_reflns_av_R_equivalents 0.0588
_diffrn_reflns_av_sigmaI/netI 0.0425
_diffrn_reflns_limit_h_max 22
_diffrn_reflns_limit_h_min -22
_diffrn_reflns_limit_k_max 24
_diffrn_reflns_limit_k_min -24
_diffrn_reflns_limit_l_max 17
_diffrn_reflns_limit_l_min -15
_diffrn_reflns_number 27533
_diffrn_reflns_theta_full 27.53
_diffrn_reflns_theta_max 27.53
_diffrn_reflns_theta_min 3.04
_exptl_absorpt_coefficient_mu 1.528
_exptl_absorpt_correction_type none
_exptl_crystal_colour orange
_exptl_crystal_density_diffrn 1.855
_exptl_crystal_density_meas ?
_exptl_crystal_density_method 'not measured'
_exptl_crystal_description block
_exptl_crystal_F_000 2440
_refine_diff_density_max 1.080
_refine_diff_density_min -0.277
_refine_diff_density_rms 0.057
_refine_ls_abs_structure_details 'Flack H D (1983), Acta Cryst. A39, 876-881'
_refine_ls_abs_structure_Flack 0.14(13)
_refine_ls_extinction_method none
_refine_ls_goodness_of_fit_ref 1.105
_refine_ls_hydrogen_treatment constr
_refine_ls_matrix_type full
_refine_ls_number_parameters 263
_refine_ls_number_reflns 5071
_refine_ls_number_restraints 1
_refine_ls_restrained_S_all 1.105
_refine_ls_R_factor_all 0.0718
_refine_ls_R_factor_gt 0.0575
_refine_ls_shift/su_max 0.056
_refine_ls_shift/su_mean 0.004
_refine_ls_structure_factor_coef Fsqd
_refine_ls_weighting_details 'calc w=1/[\s^2^(Fo^2^)+(0.0917P)^2^+3.6109P] where P=(Fo^2^+2Fc^2^)/3'
_refine_ls_weighting_scheme calc
_refine_ls_wR_factor_gt 0.1604
_refine_ls_wR_factor_ref 0.1702
_reflns_number_gt 4273
_reflns_number_total 5071
_reflns_threshold_expression >2sigma(I)
_cod_data_source_file om700484h4.cif
_cod_data_source_block mks56
_cod_depositor_comments
;
The following automatic conversions were performed:

'_exptl_crystal_density_meas' value 'not measured' was changed to '?'
- the value is perceived as not measured.

Automatic conversion script
Id: cif_fix_values 3008 2015-01-20 13:52:24Z robertas 
;
_cod_original_cell_volume 4467.1(15)
_cod_original_formula_sum 'C18.50 H19 Cl3 O3 Zr2.50'
_cod_database_code 4073584

loop_
_symmetry_equiv_pos_as_xyz
'x, y, z'
'-x, -y, z+1/2'
'-x, y, z'
'x, -y, z+1/2'
'x+1/2, y+1/2, z'
'-x+1/2, -y+1/2, z+1/2'
'-x+1/2, y+1/2, z'
'x+1/2, -y+1/2, z+1/2'

loop_
_atom_site_label
_atom_site_type_symbol
_atom_site_fract_x
_atom_site_fract_y
_atom_site_fract_z
_atom_site_U_iso_or_equiv
_atom_site_adp_type
_atom_site_occupancy
_atom_site_symmetry_multiplicity
_atom_site_calc_flag
_atom_site_refinement_flags
Zr1 Zr 0.10468(4) 0.07354(4) 0.93006(7) 0.0546(6) Uani 1 1 d .
Cl1 Cl 0.0000 0.02156(15) 1.0531(2) 0.0558(8) Uani 1 2 d S
O2Z O 0.0000 0.1148(4) 0.8734(6) 0.0555(19) Uani 1 2 d S
O1 O 0.0930(3) 0.1687(3) 1.0060(5) 0.0547(14) Uani 1 1 d .
Zr2 Zr 0.10499(5) 0.24003(4) 1.12153(7) 0.0592(6) Uani 1 1 d .
Cl2 Cl 0.0000 0.16496(15) 1.2164(2) 0.0594(9) Uani 1 2 d S
O1Z O 0.0000 0.2712(4) 1.0550(7) 0.057(2) Uani 1 2 d S
Zr3 Zr 0.0000 0.21434(5) 0.92592(9) 0.0521(6) Uani 1 2 d S
Cl3 Cl 0.09875(17) 0.27397(16) 0.8241(2) 0.0805(9) Uani 1 1 d .
Cl4 Cl 0.5502(9) 0.1852(8) 1.0180(8) 0.161(4) Uani 0.50 1 d P
Cl5 Cl 0.5000 0.3282(5) 1.0556(10) 0.189(4) Uani 1 2 d S
C11 C 0.2124(7) 0.0110(8) 1.0021(9) 0.091(4) Uani 1 1 d .
H11 H 0.2290 0.0019 1.0683 0.109 Uiso 1 1 calc R
C12 C 0.1630(8) -0.0420(7) 0.9670(9) 0.081(3) Uani 1 1 d .
H12 H 0.1564 -0.0796 1.0125 0.097 Uiso 1 1 calc R
C13 C 0.1215(7) -0.0500(6) 0.8775(8) 0.073(3) Uani 1 1 d .
H13 H 0.0928 -0.0923 0.8769 0.087 Uiso 1 1 calc R
C14 C 0.1119(7) -0.0134(7) 0.7922(9) 0.078(3) Uani 1 1 d .
H14 H 0.0810 -0.0374 0.7450 0.094 Uiso 1 1 calc R
C15 C 0.1371(8) 0.0522(7) 0.7571(8) 0.079(3) Uani 1 1 d .
H15 H 0.1141 0.0647 0.6954 0.095 Uiso 1 1 calc R
C16 C 0.1879(10) 0.1029(7) 0.7920(12) 0.104(6) Uani 1 1 d .
H16 H 0.1937 0.1413 0.7478 0.124 Uiso 1 1 calc R
C17 C 0.2337(8) 0.1091(7) 0.8817(16) 0.106(5) Uani 1 1 d .
H17 H 0.2654 0.1495 0.8814 0.127 Uiso 1 1 calc R
C18 C 0.2419(7) 0.0703(8) 0.9672(13) 0.091(4) Uani 1 1 d .
H18 H 0.2774 0.0909 1.0123 0.109 Uiso 1 1 calc R
C21 C 0.2409(8) 0.2113(9) 1.1567(17) 0.111(6) Uani 1 1 d .
H21 H 0.2755 0.1731 1.1498 0.133 Uiso 1 1 calc R
C22 C 0.2442(8) 0.2525(10) 1.0784(12) 0.098(5) Uani 1 1 d .
H22 H 0.2789 0.2362 1.0290 0.117 Uiso 1 1 calc R
C23 C 0.2101(12) 0.3111(11) 1.0534(13) 0.117(6) Uani 1 1 d .
H23 H 0.2269 0.3253 0.9891 0.140 Uiso 1 1 calc R
C24 C 0.1603(13) 0.3565(8) 1.0881(15) 0.113(6) Uani 1 1 d .
H24 H 0.1515 0.3943 1.0435 0.135 Uiso 1 1 calc R
C25 C 0.1155(11) 0.3622(9) 1.179(2) 0.131(8) Uani 1 1 d .
H25 H 0.0821 0.4013 1.1828 0.157 Uiso 1 1 calc R
C26 C 0.1148(9) 0.3124(14) 1.2723(16) 0.131(9) Uani 1 1 d .
H26 H 0.0837 0.3297 1.3249 0.157 Uiso 1 1 calc R
C27 C 0.1492(10) 0.2487(10) 1.2954(11) 0.101(5) Uani 1 1 d .
H27 H 0.1327 0.2308 1.3578 0.122 Uiso 1 1 calc R
C28 C 0.1996(11) 0.2072(9) 1.2511(15) 0.108(5) Uani 1 1 d .
H28 H 0.2112 0.1664 1.2884 0.130 Uiso 1 1 calc R
C1S C 0.5000 0.2403(17) 1.102(2) 0.186(18) Uani 1 2 d S
C2S C 0.3365(11) 0.0374(7) 1.2891(16) 0.131(7) Uani 1 1 d .
H2S1 H 0.3042 0.0781 1.3038 0.197 Uiso 1 1 calc R
H2S2 H 0.3725 0.0298 1.3442 0.197 Uiso 1 1 calc R
H2S3 H 0.3040 -0.0041 1.2809 0.197 Uiso 1 1 calc R
C3S C 0.3795(8) 0.0499(6) 1.1969(9) 0.077(3) Uani 1 1 d .
O4S O 0.4140(8) 0.0567(10) 1.1014(16) 0.183(8) Uani 1 1 d .

loop_
_atom_site_aniso_label
_atom_site_aniso_U_11
_atom_site_aniso_U_22
_atom_site_aniso_U_33
_atom_site_aniso_U_23
_atom_site_aniso_U_13
_atom_site_aniso_U_12
Zr1 0.0575(7) 0.0522(7) 0.0540(7) -0.0029(3) 0.0032(4) 0.0016(3)
Cl1 0.0650(16) 0.0529(15) 0.0493(14) 0.0010(11) 0.000 0.000
O2Z 0.073(5) 0.053(4) 0.041(4) -0.006(3) 0.000 0.000
O1 0.057(3) 0.055(3) 0.053(3) -0.006(2) -0.004(2) -0.001(2)
Zr2 0.0671(7) 0.0513(7) 0.0592(7) -0.0030(4) -0.0081(4) -0.0068(3)
Cl2 0.0769(19) 0.0513(15) 0.0500(16) 0.0009(11) 0.000 0.000
O1Z 0.061(5) 0.047(4) 0.062(5) -0.006(4) 0.000 0.000
Zr3 0.0607(8) 0.0488(7) 0.0468(7) 0.0028(4) 0.000 0.000
Cl3 0.0825(17) 0.0842(18) 0.0747(17) 0.0228(13) 0.0143(12) -0.0075(13)
Cl4 0.207(11) 0.184(10) 0.094(6) 0.004(6) 0.018(7) 0.015(9)
Cl5 0.180(8) 0.143(7) 0.244(12) 0.067(7) 0.000 0.000
C11 0.084(7) 0.126(11) 0.063(6) -0.027(7) -0.012(5) 0.040(8)
C12 0.092(8) 0.074(7) 0.076(6) 0.005(5) 0.018(6) 0.013(6)
C13 0.084(7) 0.062(6) 0.071(6) -0.005(5) 0.005(5) 0.009(5)
C14 0.077(6) 0.090(8) 0.067(6) -0.014(5) -0.003(5) 0.011(5)
C15 0.088(7) 0.088(8) 0.061(6) 0.010(5) 0.021(5) 0.029(6)
C16 0.122(12) 0.085(8) 0.104(10) 0.040(8) 0.068(10) 0.026(8)
C17 0.075(8) 0.076(8) 0.166(17) -0.012(9) 0.048(9) -0.008(6)
C18 0.065(6) 0.085(8) 0.123(11) -0.035(8) 0.004(6) -0.003(6)
C21 0.075(8) 0.101(10) 0.157(17) -0.035(10) -0.048(10) 0.005(7)
C22 0.062(7) 0.132(13) 0.099(10) -0.007(9) -0.002(6) -0.035(7)
C23 0.144(15) 0.106(12) 0.100(10) 0.019(9) -0.016(10) -0.070(12)
C24 0.151(16) 0.061(7) 0.126(14) 0.018(7) -0.054(12) -0.042(9)
C25 0.116(13) 0.070(9) 0.21(2) -0.050(12) -0.069(14) -0.002(8)
C26 0.081(9) 0.176(19) 0.137(16) -0.102(16) 0.000(9) -0.034(10)
C27 0.100(11) 0.135(14) 0.069(7) -0.003(8) -0.023(7) -0.033(10)
C28 0.116(12) 0.087(9) 0.122(13) 0.012(8) -0.055(11) -0.021(9)
C1S 0.35(6) 0.14(2) 0.065(14) 0.033(14) 0.000 0.000
C2S 0.141(13) 0.051(6) 0.20(2) -0.001(8) 0.073(14) -0.028(7)
C3S 0.096(8) 0.058(5) 0.077(7) -0.011(5) 0.004(5) 0.010(5)
O4S 0.100(8) 0.225(16) 0.23(2) 0.105(16) -0.040(10) -0.032(9)

loop_
_atom_type_symbol
_atom_type_description
_atom_type_scat_dispersion_real
_atom_type_scat_dispersion_imag
_atom_type_scat_source
C C 0.0033 0.0016 'International Tables Vol C Tables 4.2.6.8 and 6.1.1.4'
H H 0.0000 0.0000 'International Tables Vol C Tables 4.2.6.8 and 6.1.1.4'
O O 0.0106 0.0060 'International Tables Vol C Tables 4.2.6.8 and 6.1.1.4'
Cl Cl 0.1484 0.1585 'International Tables Vol C Tables 4.2.6.8 and 6.1.1.4'
Zr Zr -2.9673 0.5597 'International Tables Vol C Tables 4.2.6.8 and 6.1.1.4'

loop_
_geom_angle_atom_site_label_1
_geom_angle_atom_site_label_2
_geom_angle_atom_site_label_3
_geom_angle
_geom_angle_site_symmetry_1
_geom_angle_site_symmetry_3
O1 Zr1 O2Z 76.6(3) . .
O1 Zr1 C16 103.3(4) . .
O2Z Zr1 C16 98.9(5) . .
O1 Zr1 C15 129.4(4) . .
O2Z Zr1 C15 85.4(3) . .
C16 Zr1 C15 33.5(6) . .
O1 Zr1 C11 108.0(3) . .
O2Z Zr1 C11 171.2(5) . .
C16 Zr1 C11 87.5(5) . .
C15 Zr1 C11 96.8(4) . .
O1 Zr1 C17 88.7(4) . .
O2Z Zr1 C17 126.3(5) . .
C16 Zr1 C17 34.7(6) . .
C15 Zr1 C17 65.0(6) . .
C11 Zr1 C17 62.0(6) . .
O1 Zr1 C18 91.0(3) . .
O2Z Zr1 C18 157.1(5) . .
C16 Zr1 C18 64.9(6) . .
C15 Zr1 C18 87.9(5) . .
C11 Zr1 C18 31.7(5) . .
C17 Zr1 C18 32.7(6) . .
O1 Zr1 C12 135.7(4) . .
O2Z Zr1 C12 138.8(4) . .
C16 Zr1 C12 96.5(4) . .
C15 Zr1 C12 86.9(4) . .
C11 Zr1 C12 33.4(5) . .
C17 Zr1 C12 85.6(5) . .
C18 Zr1 C12 62.4(5) . .
O1 Zr1 C13 167.4(3) . .
O2Z Zr1 C13 110.7(4) . .
C16 Zr1 C13 86.1(4) . .
C15 Zr1 C13 62.6(4) . .
C11 Zr1 C13 63.4(4) . .
C17 Zr1 C13 94.6(4) . .
C18 Zr1 C13 85.3(4) . .
C12 Zr1 C13 33.0(4) . .
O1 Zr1 C14 161.1(3) . .
O2Z Zr1 C14 91.5(3) . .
C16 Zr1 C14 63.6(5) . .
C15 Zr1 C14 33.3(5) . .
C11 Zr1 C14 85.9(4) . .
C17 Zr1 C14 86.7(5) . .
C18 Zr1 C14 94.9(4) . .
C12 Zr1 C14 62.2(4) . .
C13 Zr1 C14 31.5(4) . .
O1 Zr1 Cl1 87.48(19) . .
O2Z Zr1 Cl1 76.84(19) . .
C16 Zr1 Cl1 167.3(5) . .
C15 Zr1 Cl1 133.9(4) . .
C11 Zr1 Cl1 95.7(4) . .
C17 Zr1 Cl1 154.7(5) . .
C18 Zr1 Cl1 122.4(4) . .
C12 Zr1 Cl1 79.8(3) . .
C13 Zr1 Cl1 84.3(3) . .
C14 Zr1 Cl1 104.3(3) . .
O1 Zr1 Zr3 40.11(16) . .
O2Z Zr1 Zr3 37.4(2) . .
C16 Zr1 Zr3 97.5(3) . .
C15 Zr1 Zr3 104.7(3) . .
C11 Zr1 Zr3 148.0(3) . .
C17 Zr1 Zr3 106.4(4) . .
C18 Zr1 Zr3 125.0(3) . .
C12 Zr1 Zr3 165.9(3) . .
C13 Zr1 Zr3 148.1(3) . .
C14 Zr1 Zr3 124.6(3) . .
Cl1 Zr1 Zr3 86.30(6) . .
Zr1 Cl1 Zr1 86.82(9) 3 .
Zr3 O2Z Zr1 103.0(2) . .
Zr3 O2Z Zr1 103.0(2) . 3
Zr1 O2Z Zr1 118.0(4) . 3
Zr2 O1 Zr1 157.6(3) . .
Zr2 O1 Zr3 100.6(3) . .
Zr1 O1 Zr3 100.6(2) . .
O1 Zr2 O1Z 77.5(3) . .
O1 Zr2 C23 99.2(5) . .
O1Z Zr2 C23 109.3(6) . .
O1 Zr2 C26 172.8(7) . .
O1Z Zr2 C26 104.4(6) . .
C23 Zr2 C26 86.8(7) . .
O1 Zr2 C27 141.6(5) . .
O1Z Zr2 C27 130.5(6) . .
C23 Zr2 C27 94.7(5) . .
C26 Zr2 C27 32.9(7) . .
O1 Zr2 C25 149.8(7) . .
O1Z Zr2 C25 86.0(5) . .
C23 Zr2 C25 62.5(8) . .
C26 Zr2 C25 37.2(9) . .
C27 Zr2 C25 67.4(8) . .
O1 Zr2 C24 119.8(6) . .
O1Z Zr2 C24 90.4(5) . .
C23 Zr2 C24 30.9(7) . .
C26 Zr2 C24 67.3(8) . .
C27 Zr2 C24 89.4(6) . .
C25 Zr2 C24 34.3(7) . .
O1 Zr2 C21 95.3(4) . .
O1Z Zr2 C21 165.3(6) . .
C23 Zr2 C21 58.7(8) . .
C26 Zr2 C21 84.4(6) . .
C27 Zr2 C21 62.3(7) . .
C25 Zr2 C21 94.5(5) . .
C24 Zr2 C21 82.0(7) . .
O1 Zr2 C28 115.1(5) . .
O1Z Zr2 C28 160.2(6) . .
C23 Zr2 C28 84.6(6) . .
C26 Zr2 C28 61.2(8) . .
C27 Zr2 C28 31.1(6) . .
C25 Zr2 C28 88.3(6) . .
C24 Zr2 C28 95.5(5) . .
C21 Zr2 C28 34.3(7) . .
O1 Zr2 C22 89.3(4) . .
O1Z Zr2 C22 135.3(5) . .
C23 Zr2 C22 30.6(7) . .
C26 Zr2 C22 94.0(5) . .
C27 Zr2 C22 84.8(6) . .
C25 Zr2 C22 84.9(7) . .
C24 Zr2 C22 59.6(7) . .
C21 Zr2 C22 30.6(6) . .
C28 Zr2 C22 62.7(7) . .
O1 Zr2 Cl2 86.19(18) . .
O1Z Zr2 Cl2 76.1(2) . .
C23 Zr2 Cl2 173.0(4) . .
C26 Zr2 Cl2 87.6(5) . .
C27 Zr2 Cl2 78.3(4) . .
C25 Zr2 Cl2 114.4(7) . .
C24 Zr2 Cl2 147.7(7) . .
C21 Zr2 Cl2 116.6(5) . .
C28 Zr2 Cl2 89.1(5) . .
C22 Zr2 Cl2 146.2(5) . .
O1 Zr2 Zr3 40.35(16) . .
O1Z Zr2 Zr3 38.2(2) . .
C23 Zr2 Zr3 101.7(4) . .
C26 Zr2 Zr3 142.4(6) . .
C27 Zr2 Zr3 162.8(4) . .
C25 Zr2 Zr3 116.1(5) . .
C24 Zr2 Zr3 102.1(4) . .
C21 Zr2 Zr3 131.4(5) . .
C28 Zr2 Zr3 155.1(4) . .
C22 Zr2 Zr3 112.0(4) . .
Cl2 Zr2 Zr3 85.27(6) . .
Zr2 Cl2 Zr2 87.25(9) 3 .
Zr3 O1Z Zr2 101.9(2) . .
Zr3 O1Z Zr2 101.9(2) . 3
Zr2 O1Z Zr2 119.2(4) . 3
O2Z Zr3 O1Z 142.4(3) . .
O2Z Zr3 O1 77.9(2) . .
O1Z Zr3 O1 77.9(2) . .
O2Z Zr3 O1 77.9(2) . 3
O1Z Zr3 O1 77.9(2) . 3
O1 Zr3 O1 99.0(3) . 3
O2Z Zr3 Cl3 103.92(18) . 3
O1Z Zr3 Cl3 102.86(19) . 3
O1 Zr3 Cl3 174.52(19) . 3
O1 Zr3 Cl3 86.48(18) 3 3
O2Z Zr3 Cl3 103.92(18) . .
O1Z Zr3 Cl3 102.86(19) . .
O1 Zr3 Cl3 86.48(18) . .
O1 Zr3 Cl3 174.52(18) 3 .
Cl3 Zr3 Cl3 88.07(15) 3 .
O2Z Zr3 Zr2 115.08(18) . .
O1Z Zr3 Zr2 39.86(12) . .
O1 Zr3 Zr2 39.08(17) . .
O1 Zr3 Zr2 94.75(18) 3 .
Cl3 Zr3 Zr2 140.39(9) 3 .
Cl3 Zr3 Zr2 89.14(8) . .
O2Z Zr3 Zr2 115.08(18) . 3
O1Z Zr3 Zr2 39.86(12) . 3
O1 Zr3 Zr2 94.75(18) . 3
O1 Zr3 Zr2 39.08(17) 3 3
Cl3 Zr3 Zr2 89.14(8) 3 3
Cl3 Zr3 Zr2 140.39(9) . 3
Zr2 Zr3 Zr2 68.80(5) . 3
O2Z Zr3 Zr1 39.60(11) . 3
O1Z Zr3 Zr1 115.2(2) . 3
O1 Zr3 Zr1 94.50(17) . 3
O1 Zr3 Zr1 39.28(17) 3 3
Cl3 Zr3 Zr1 90.07(8) 3 3
Cl3 Zr3 Zr1 141.31(9) . 3
Zr2 Zr3 Zr1 115.38(4) . 3
Zr2 Zr3 Zr1 78.17(3) 3 3
O2Z Zr3 Zr1 39.60(11) . .
O1Z Zr3 Zr1 115.2(2) . .
O1 Zr3 Zr1 39.28(17) . .
O1 Zr3 Zr1 94.50(17) 3 .
Cl3 Zr3 Zr1 141.31(9) 3 .
Cl3 Zr3 Zr1 90.07(8) . .
Zr2 Zr3 Zr1 78.17(3) . .
Zr2 Zr3 Zr1 115.38(4) 3 .
Zr1 Zr3 Zr1 68.20(4) 3 .
Cl4 Cl4 C1S 60.5(7) 3_655 .
C18 C11 C12 136.9(13) . .
C18 C11 Zr1 74.8(8) . .
C12 C11 Zr1 75.5(7) . .
C13 C12 C11 132.5(12) . .
C13 C12 Zr1 73.6(7) . .
C11 C12 Zr1 71.2(7) . .
C14 C13 C12 136.7(12) . .
C14 C13 Zr1 74.5(7) . .
C12 C13 Zr1 73.4(7) . .
C13 C14 C15 134.9(12) . .
C13 C14 Zr1 74.0(7) . .
C15 C14 Zr1 70.8(7) . .
C16 C15 C14 134.7(12) . .
C16 C15 Zr1 73.0(7) . .
C14 C15 Zr1 75.9(6) . .
C15 C16 C17 133.3(11) . .
C15 C16 Zr1 73.5(6) . .
C17 C16 Zr1 73.3(7) . .
C18 C17 C16 135.0(13) . .
C18 C17 Zr1 74.0(8) . .
C16 C17 Zr1 72.0(7) . .
C11 C18 C17 135.6(14) . .
C11 C18 Zr1 73.4(8) . .
C17 C18 Zr1 73.4(9) . .
C22 C21 C28 138.4(17) . .
C22 C21 Zr2 75.9(9) . .
C28 C21 Zr2 72.9(8) . .
C21 C22 C23 134.2(18) . .
C21 C22 Zr2 73.5(9) . .
C23 C22 Zr2 72.7(10) . .
C22 C23 C24 140.7(17) . .
C22 C23 Zr2 76.7(8) . .
C24 C23 Zr2 75.0(10) . .
C23 C24 C25 134.6(16) . .
C23 C24 Zr2 74.1(8) . .
C25 C24 Zr2 72.8(9) . .
C24 C25 C26 128.9(15) . .
C24 C25 Zr2 72.9(8) . .
C26 C25 Zr2 71.0(8) . .
C27 C26 C25 134.7(16) . .
C27 C26 Zr2 73.8(8) . .
C25 C26 Zr2 71.7(8) . .
C28 C27 C26 135.2(17) . .
C28 C27 Zr2 75.0(9) . .
C26 C27 Zr2 73.3(8) . .
C27 C28 C21 133.2(16) . .
C27 C28 Zr2 73.9(9) . .
C21 C28 Zr2 72.9(8) . .
Cl4 C1S Cl4 59.0(14) 3_655 .
Cl4 C1S Cl5 109.5(13) 3_655 .
Cl4 C1S Cl5 109.5(13) . .
O4S C3S C2S 172.6(15) . .

loop_
_geom_bond_atom_site_label_1
_geom_bond_atom_site_label_2
_geom_bond_distance
_geom_bond_site_symmetry_2
Zr1 O1 2.094(6) .
Zr1 O2Z 2.127(4) .
Zr1 C16 2.418(10) .
Zr1 C15 2.423(11) .
Zr1 C11 2.426(12) .
Zr1 C17 2.435(13) .
Zr1 C18 2.442(13) .
Zr1 C12 2.481(12) .
Zr1 C13 2.483(11) .
Zr1 C14 2.490(12) .
Zr1 Cl1 2.653(2) .
Zr1 Zr3 3.2514(12) .
Cl1 Zr1 2.653(2) 3
O2Z Zr3 2.028(8) .
O2Z Zr1 2.127(4) 3
O1 Zr2 2.075(6) .
O1 Zr3 2.131(6) .
Zr2 O1Z 2.120(5) .
Zr2 C23 2.456(15) .
Zr2 C26 2.456(13) .
Zr2 C27 2.462(13) .
Zr2 C25 2.466(14) .
Zr2 C24 2.467(12) .
Zr2 C21 2.475(13) .
Zr2 C28 2.476(14) .
Zr2 C22 2.503(14) .
Zr2 Cl2 2.650(2) .
Zr2 Zr3 3.2361(15) .
Cl2 Zr2 2.650(2) 3
O1Z Zr3 2.045(9) .
O1Z Zr2 2.120(5) 3
Zr3 O1 2.131(6) 3
Zr3 Cl3 2.474(3) 3
Zr3 Cl3 2.474(3) .
Zr3 Zr2 3.2361(15) 3
Zr3 Zr1 3.2514(12) 3
Cl4 Cl4 1.75(3) 3_655
Cl4 C1S 1.77(3) .
Cl5 C1S 1.79(3) .
C11 C18 1.33(2) .
C11 C12 1.41(2) .
C12 C13 1.410(18) .
C13 C14 1.352(17) .
C14 C15 1.409(19) .
C15 C16 1.39(2) .
C16 C17 1.45(3) .
C17 C18 1.37(2) .
C21 C22 1.31(2) .
C21 C28 1.46(3) .
C22 C23 1.31(3) .
C23 C24 1.31(3) .
C24 C25 1.45(3) .
C25 C26 1.57(4) .
C26 C27 1.39(3) .
C27 C28 1.32(3) .
C1S Cl4 1.77(3) 3_655
C2S C3S 1.47(2) .
C3S O4S 1.42(2) .
